data_4075054
loop_
_publ_author_name
'Giannoccaro, Potenzo'
'Cornacchia, Daniele'
'Doronzo, Salvatore'
'Mesto, Ernesto'
'Quaranta, Eugenio'
'Aresta, Michele'

_publ_section_title
;
 Interaction of PdCl2-2-(\b-diphenylphosphine)ethylpyridine Complex with
 Diols and CO:&#x00A0; Synthesis of New Alkoxycarbonyl Complexes, Key
 Intermediates to Cyclic Carbonates
;
_journal_issue 11
_journal_name_full Organometallics
_journal_page_first 2872
_journal_paper_doi 10.1021/om060012e
_journal_volume 25
_journal_year 2006
_chemical_formula_moiety 'C24 H27 Cl1 N1 O3 P1 Pd1'
_chemical_formula_sum 'C24 H27 Cl N O3 P Pd'
_chemical_formula_weight 550.31
_space_group_IT_number 2
_symmetry_cell_setting triclinic
_symmetry_space_group_name_Hall '-P 1'
_symmetry_space_group_name_H-M 'P -1'
_atom_sites_solution_hydrogens geom
_atom_sites_solution_primary direct
_audit_creation_date 06-03-15
_audit_creation_method CRYSTALS_ver_12.82
_cell_angle_alpha 103.270(10)
_cell_angle_beta 97.060(10)
_cell_angle_gamma 89.980(10)
_cell_formula_units_Z 4
_cell_length_a 11.0550(10)
_cell_length_b 12.4860(10)
_cell_length_c 19.6470(10)
_cell_measurement_reflns_used 4362
_cell_measurement_temperature 293
_cell_measurement_theta_max 0
_cell_measurement_theta_min 0
_cell_volume 2618.4(4)
_computing_cell_refinement 'DENZO/SCALEPACK (Otwinowski & Minor, 1997)'
_computing_data_collection 'COLLECT. Nonius (1997-2001).'
_computing_data_reduction 'DENZO/SCALEPACK (Otwinowski & Minor, 1997)'
_computing_molecular_graphics 'CAMERON (Watkin et al., 1996)'
_computing_publication_material 'CRYSTALS (Betteridge et al., 2003)'
_computing_structure_refinement 'CRYSTALS (Betteridge et al., 2003)'
_computing_structure_solution 'SIR97 (Altomare et al., 1999)'
_diffrn_ambient_temperature 293
_diffrn_measured_fraction_theta_full 0.995
_diffrn_measured_fraction_theta_max 0.995
_diffrn_measurement_device_type 'Nonius Kappa CCD'
_diffrn_measurement_method \w/2\q
_diffrn_radiation_monochromator graphite
_diffrn_radiation_type 'Mo K\a'
_diffrn_radiation_wavelength 0.71073
_diffrn_reflns_av_R_equivalents 0.071
_diffrn_reflns_limit_h_max 11
_diffrn_reflns_limit_h_min -10
_diffrn_reflns_limit_k_max 12
_diffrn_reflns_limit_k_min -12
_diffrn_reflns_limit_l_max 19
_diffrn_reflns_limit_l_min -19
_diffrn_reflns_number 44408
_diffrn_reflns_theta_full 20.823
_diffrn_reflns_theta_max 20.823
_diffrn_reflns_theta_min 1.676
_diffrn_standards_number 0
_exptl_absorpt_coefficient_mu 0.895
_exptl_absorpt_correction_T_max 0.86
_exptl_absorpt_correction_T_min 0.23
_exptl_absorpt_correction_type multi-scan
_exptl_absorpt_process_details 'SADABS (Siemens, 1996)'
_exptl_crystal_colour 'light yellow'
_exptl_crystal_density_diffrn 1.396
_exptl_crystal_description plate
_exptl_crystal_F_000 1116
_exptl_crystal_size_max 0.28
_exptl_crystal_size_mid 0.20
_exptl_crystal_size_min 0.02
_refine_diff_density_max 0.70
_refine_diff_density_min -0.66
_refine_ls_goodness_of_fit_ref 1.0835
_refine_ls_hydrogen_treatment refU
_refine_ls_matrix_type full
_refine_ls_number_parameters 143
_refine_ls_number_reflns 1162
_refine_ls_number_restraints 132
_refine_ls_R_factor_all 0.1586
_refine_ls_R_factor_gt 0.0593
_refine_ls_shift/su_max 0.032963
_refine_ls_structure_factor_coef F
_refine_ls_weighting_details
;
 Method, part 1, Chebychev polynomial, (Watkin, 1994, Prince, 1982) 
 [weight] = 1.0/[A~0~*T~0~(x)+A~1~*T~1~(x) ... +A~n-1~]*T~n-1~(x)] 
 where A~i~ are the Chebychev coefficients listed below and x= Fcalc/Fmax 
 Method = Robust Weighting (Prince, 1982) 
 W = [weight] * [1-(deltaF/6*sigmaF)^2^]^2^ 
 A~i~ are: 
 67.6 -77.4 36.0 
;
_refine_ls_weighting_scheme calc
_refine_ls_wR_factor_all 0.0938
_refine_ls_wR_factor_gt 0.0644
_refine_ls_wR_factor_ref 0.0644
_reflns_limit_h_max 10
_reflns_limit_h_min -11
_reflns_limit_k_max 12
_reflns_limit_k_min -12
_reflns_limit_l_max 19
_reflns_limit_l_min 0
_reflns_number_gt 1162
_reflns_number_total 5470
_reflns_threshold_expression I>5.00u(I)
_cod_data_source_file om060012esi20060321_040518.cif
_cod_data_source_block 4d_cif
_cod_depositor_comments
;
The following automatic conversions were performed:

'_symmetry_cell_setting' value 'Triclinic' changed to 'triclinic'
according to /home/saulius/struct/CIF-dictionaries/cif_core.dic
dictionary named 'cif_core.dic' version 2.4.1 from
2010-06-29.

'_refine_ls_hydrogen_treatment' value 'refu' changed to
'refU' according to
/home/saulius/struct/CIF-dictionaries/cif_core.dic dictionary named
'cif_core.dic' version 2.4.1 from 2010-06-29.

Automatic conversion script
Id: cif_fix_values 1715 2011-07-08 13:25:40Z adriana 
;
_cod_original_sg_symbol_H-M 'P -1 '
_cod_original_formula_sum 'C24 H27 Cl1 N1 O3 P1 Pd1'
_cod_database_code 4075054

loop_
_symmetry_equiv_pos_as_xyz
x,y,z
-x,-y,-z

loop_
_atom_site_label
_atom_site_type_symbol
_atom_site_fract_x
_atom_site_fract_y
_atom_site_fract_z
_atom_site_U_iso_or_equiv
_atom_site_occupancy
_atom_site_adp_type
_atom_site_refinement_flags_posn
Pdp21 Pdp2 0.0302(2) 0.5826(2) 0.14086(13) 0.0516 1.0000 Uani .
Clm11 Clm1 0.0453(8) 0.7712(8) 0.1428(4) 0.0892 1.0000 Uani .
P1 P 0.0041(6) 0.4013(6) 0.1378(3) 0.0583 1.0000 Uani .
C100 C 0.0540(7) 0.3708(15) 0.2211(7) 0.0808 1.0000 Uani G
C101 C 0.0882(8) 0.4451(10) 0.2795(9) 0.0808 1.0000 Uani G
C102 C 0.1324(10) 0.4270(10) 0.3482(7) 0.0808 1.0000 Uani G
C103 C 0.1248(11) 0.3146(11) 0.3465(6) 0.0808 1.0000 Uani G
C104 C 0.0927(9) 0.2332(9) 0.2920(8) 0.0808 1.0000 Uani G
C105 C 0.0541(7) 0.2529(13) 0.2212(6) 0.0808 1.0000 Uani G
C110 C -0.1490(10) 0.3475(7) 0.1098(9) 0.0788 1.0000 Uani G
C111 C -0.2173(16) 0.3344(8) 0.1623(6) 0.0788 1.0000 Uani G
C112 C -0.3394(15) 0.2915(8) 0.1431(9) 0.0788 1.0000 Uani G
C113 C -0.3797(10) 0.2619(9) 0.0724(10) 0.0788 1.0000 Uani G
C114 C -0.3192(15) 0.2747(10) 0.0182(7) 0.0788 1.0000 Uani G
C115 C -0.1944(14) 0.3143(8) 0.0376(8) 0.0788 1.0000 Uani G
N120 N 0.2140(8) 0.5539(8) 0.1139(4) 0.0585 1.0000 Uani G
C121 C 0.2471(11) 0.4643(7) 0.0638(4) 0.0585 1.0000 Uani G
C122 C 0.3689(12) 0.4501(9) 0.0535(6) 0.0585 1.0000 Uani G
C123 C 0.4577(9) 0.5255(13) 0.0933(8) 0.0585 1.0000 Uani G
C124 C 0.4247(9) 0.6152(11) 0.1434(7) 0.0585 1.0000 Uani G
C125 C 0.3029(11) 0.6295(8) 0.1537(5) 0.0585 1.0000 Uani G
O10 O -0.2273(15) 0.6079(7) 0.1264(10) 0.0957 1.0000 Uani .
O11 O -0.1355(17) 0.6162(7) 0.2349(10) 0.0957 1.0000 Uani .
O12 O -0.1785(17) 0.7383(16) 0.3638(10) 0.0957 1.0000 Uani .
C10 C -0.133(2) 0.6035(7) 0.1626(5) 0.0811 1.0000 Uani .
C11 C -0.258(2) 0.638(2) 0.2585(13) 0.0811 1.0000 Uani D
C12 C -0.258(2) 0.6418(18) 0.3366(13) 0.0811 1.0000 Uani D
C13 C -0.192(2) 0.5467(19) 0.3613(12) 0.0811 1.0000 Uani D
C14 C -0.193(2) 0.563(2) 0.4409(12) 0.0811 1.0000 Uani D
C15 C 0.096(2) 0.321(2) 0.0721(15) 0.0811 1.0000 Uani .
C16 C 0.145(2) 0.3860(18) 0.0229(11) 0.0811 1.0000 Uani .
Pdp22 Pdp2 -0.5257(3) 0.0027(3) 0.35681(15) 0.0516 1.0000 Uani .
Clm12 Clm1 -0.5419(8) -0.1874(8) 0.3033(4) 0.0892 1.0000 Uani .
P2 P -0.4953(6) 0.1788(6) 0.4109(4) 0.0583 1.0000 Uani .
C210 C -0.3411(11) 0.2183(7) 0.4625(9) 0.0793 1.0000 Uani G
C214 C -0.2064(16) 0.2492(9) 0.5737(6) 0.0852 1.0000 Uani G
C213 C -0.1093(11) 0.2723(9) 0.5375(9) 0.0852 1.0000 Uani G
C212 C -0.1307(13) 0.2674(7) 0.4639(9) 0.0852 1.0000 Uani G
C211 C -0.2494(17) 0.2393(7) 0.4266(6) 0.0852 1.0000 Uani G
C215 C -0.3239(13) 0.2188(7) 0.5356(9) 0.0793 1.0000 Uani G
N220 N -0.7100(8) -0.0006(8) 0.3798(5) 0.0616 1.0000 Uani G
C221 C -0.7469(11) 0.0570(7) 0.4412(4) 0.0616 1.0000 Uani G
C222 C -0.8721(12) 0.0531(10) 0.4517(6) 0.0616 1.0000 Uani G
C223 C -0.9548(8) -0.0017(13) 0.3972(8) 0.0616 1.0000 Uani G
C224 C -0.9207(10) -0.0635(12) 0.3323(7) 0.0616 1.0000 Uani G
C225 C -0.7902(10) -0.0528(9) 0.3251(4) 0.0616 1.0000 Uani G
O20 O -0.2706(16) -0.0403(9) 0.3594(9) 0.1242 1.0000 Uani .
O21 O -0.3494(17) 0.0425(9) 0.2765(9) 0.1242 1.0000 Uani D
O22 O -0.1074(18) -0.0088(17) 0.1684(11) 0.1242 1.0000 Uani .
C20 C -0.351(2) -0.0076(8) 0.3361(5) 0.1205 1.0000 Uani .
C21 C -0.233(2) 0.050(2) 0.2500(14) 0.1205 1.0000 Uani D
C22 C -0.235(2) -0.0578(19) 0.1941(14) 0.1205 1.0000 Uani D
C23 C -0.325(2) -0.041(2) 0.1317(13) 0.1205 1.0000 Uani D
C24 C -0.331(2) -0.1645(19) 0.0980(16) 0.1205 1.0000 Uani D
C25 C -0.600(2) 0.213(2) 0.4737(16) 0.1205 1.0000 Uani .
C26 C -0.653(2) 0.1160(16) 0.4963(15) 0.1205 1.0000 Uani .
H2202 H -0.8984 0.0796 0.4955 0.080(4) 1.0000 Uiso .
H2203 H -1.0374 -0.0009 0.4016 0.080(4) 1.0000 Uiso .
H2204 H -0.9749 -0.1016 0.2945 0.080(4) 1.0000 Uiso .
H2205 H -0.7618 -0.0732 0.2807 0.080(4) 1.0000 Uiso .
H1202 H 0.3895 0.3933 0.0187 0.080(4) 1.0000 Uiso .
H1203 H 0.5387 0.5175 0.0856 0.080(4) 1.0000 Uiso .
H1204 H 0.4851 0.6653 0.1711 0.080(4) 1.0000 Uiso .
H1205 H 0.2823 0.6890 0.1892 0.080(4) 1.0000 Uiso .
H1101 H -0.1838 0.3515 0.2088 0.081(6) 1.0000 Uiso .
H1102 H -0.3889 0.2819 0.1758 0.081(6) 1.0000 Uiso .
H1103 H -0.4571 0.2293 0.0588 0.081(6) 1.0000 Uiso .
H1104 H -0.3562 0.2613 -0.0289 0.081(6) 1.0000 Uiso .
H1105 H -0.1449 0.3202 0.0030 0.081(6) 1.0000 Uiso .
H2101 H -0.2594 0.2319 0.3782 0.091(7) 1.0000 Uiso .
H2102 H -0.0628 0.2810 0.4418 0.091(7) 1.0000 Uiso .
H2103 H -0.0312 0.2917 0.5638 0.091(7) 1.0000 Uiso .
H2104 H -0.1935 0.2573 0.6227 0.091(7) 1.0000 Uiso .
H2105 H -0.3887 0.2019 0.5596 0.082(7) 1.0000 Uiso .
H1001 H 0.0914 0.5176 0.2755 0.081(7) 1.0000 Uiso .
H1002 H 0.1723 0.4835 0.3870 0.081(7) 1.0000 Uiso .
H1003 H 0.1508 0.2988 0.3917 0.081(7) 1.0000 Uiso .
H1004 H 0.0929 0.1635 0.3023 0.081(7) 1.0000 Uiso .
H1005 H 0.0281 0.1961 0.1851 0.081(7) 1.0000 Uiso .
H161 H 0.0733 0.4226 0.0074 0.113(4) 1.0000 Uiso .
H162 H 0.1704 0.3317 -0.0142 0.113(4) 1.0000 Uiso .
H151 H 0.1674 0.2934 0.1031 0.113(4) 1.0000 Uiso .
H152 H 0.0488 0.2532 0.0492 0.113(4) 1.0000 Uiso .
H111 H -0.2911 0.7117 0.2473 0.113(4) 1.0000 Uiso .
H112 H -0.3236 0.5838 0.2276 0.113(4) 1.0000 Uiso .
H121 H -0.3446 0.6491 0.3513 0.113(4) 1.0000 Uiso .
H131 H -0.1039 0.5650 0.3540 0.113(4) 1.0000 Uiso .
H132 H -0.2174 0.4817 0.3303 0.113(4) 1.0000 Uiso .
H141 H -0.1531 0.5013 0.4514 0.113(4) 1.0000 Uiso .
H142 H -0.1728 0.6297 0.4645 0.113(4) 1.0000 Uiso .
H143 H -0.2863 0.5463 0.4407 0.113(4) 1.0000 Uiso .
H12 H -0.1654 0.7533 0.4185 0.111(6) 1.0000 Uiso .
H211 H -0.1617 0.0666 0.2877 0.122(8) 1.0000 Uiso .
H212 H -0.2329 0.1129 0.2260 0.122(8) 1.0000 Uiso .
H221 H -0.2116 -0.1226 0.2204 0.122(8) 1.0000 Uiso .
H251 H -0.5607 0.2627 0.5188 0.122(8) 1.0000 Uiso .
H252 H -0.6702 0.2519 0.4573 0.122(8) 1.0000 Uiso .
H261 H -0.6852 0.1407 0.5425 0.125(8) 1.0000 Uiso .
H262 H -0.5839 0.0621 0.5036 0.125(8) 1.0000 Uiso .
H231 H -0.4000 0.0011 0.1395 0.122(8) 1.0000 Uiso .
H232 H -0.2830 -0.0007 0.0960 0.122(8) 1.0000 Uiso .
H241 H -0.3874 -0.1860 0.0615 0.122(8) 1.0000 Uiso .
H242 H -0.3667 -0.1908 0.1444 0.122(8) 1.0000 Uiso .
H243 H -0.2496 -0.1926 0.1009 0.122(8) 1.0000 Uiso .
H22 H -0.0951 -0.0571 0.1190 0.156(9) 1.0000 Uiso .
C200 C -0.5144(7) 0.3954(15) 0.3949(6) 0.0838 1.0000 Uani G
C204 C -0.5412(12) 0.4754(11) 0.3568(9) 0.0838 1.0000 Uani G
C202 C -0.5886(12) 0.3336(14) 0.2505(7) 0.0838 1.0000 Uani G
C201 C -0.5618(7) 0.2537(10) 0.2886(9) 0.0838 1.0000 Uani G
C205 C -0.5247(7) 0.2846(14) 0.3608(8) 0.0838 1.0000 Uani G
C203 C -0.5808 0.4411 0.2823 0.0500 1.0000 Uiso .
H2051 H -0.5707 0.1757 0.2613 0.064(8) 1.0000 Uiso .
H2052 H -0.6173 0.3155 0.1990 0.064(8) 1.0000 Uiso .
H2053 H -0.6011 0.4981 0.2546 0.064(8) 1.0000 Uiso .
H2054 H -0.5331 0.5543 0.3837 0.064(8) 1.0000 Uiso .
H2055 H -0.4858 0.4127 0.4469 0.064(8) 1.0000 Uiso .

loop_
_atom_site_aniso_label
_atom_site_aniso_U_11
_atom_site_aniso_U_22
_atom_site_aniso_U_33
_atom_site_aniso_U_23
_atom_site_aniso_U_13
_atom_site_aniso_U_12
Pdp21 0.0408(10) 0.0673(16) 0.0467(11) 0.0116(8) 0.0084(7) 0.0065(8)
Clm11 0.074(5) 0.068(6) 0.113(7) -0.005(5) 0.009(5) 0.004(4)
P1 0.049(5) 0.071(7) 0.059(6) 0.019(5) 0.012(4) 0.008(4)
C100 0.084(6) 0.084(6) 0.084(6) 0.030(6) 0.023(6) 0.016(6)
C101 0.084(6) 0.084(6) 0.084(6) 0.030(6) 0.023(6) 0.016(6)
C102 0.084(6) 0.084(6) 0.084(6) 0.030(6) 0.023(6) 0.016(6)
C103 0.084(6) 0.084(6) 0.084(6) 0.030(6) 0.023(6) 0.016(6)
C104 0.084(6) 0.084(6) 0.084(6) 0.030(6) 0.023(6) 0.016(6)
C105 0.084(6) 0.084(6) 0.084(6) 0.030(6) 0.023(6) 0.016(6)
C110 0.081(5) 0.081(5) 0.081(5) 0.028(5) 0.020(5) 0.014(5)
C111 0.081(5) 0.081(5) 0.081(5) 0.028(5) 0.020(5) 0.014(5)
C112 0.081(5) 0.081(5) 0.081(5) 0.028(5) 0.020(5) 0.014(5)
C113 0.081(5) 0.081(5) 0.081(5) 0.028(5) 0.020(5) 0.014(5)
C114 0.081(5) 0.081(5) 0.081(5) 0.028(5) 0.020(5) 0.014(5)
C115 0.081(5) 0.081(5) 0.081(5) 0.028(5) 0.020(5) 0.014(5)
N120 0.056(3) 0.056(3) 0.056(3) 0.002(3) -0.005(3) -0.012(3)
C121 0.056(3) 0.056(3) 0.056(3) 0.002(3) -0.005(3) -0.012(3)
C122 0.056(3) 0.056(3) 0.056(3) 0.002(3) -0.005(3) -0.012(3)
C123 0.056(3) 0.056(3) 0.056(3) 0.002(3) -0.005(3) -0.012(3)
C124 0.056(3) 0.056(3) 0.056(3) 0.002(3) -0.005(3) -0.012(3)
C125 0.056(3) 0.056(3) 0.056(3) 0.002(3) -0.005(3) -0.012(3)
O10 0.095(4) 0.095(4) 0.095(4) 0.019(4) 0.008(4) -0.001(4)
O11 0.095(4) 0.095(4) 0.095(4) 0.019(4) 0.008(4) -0.001(4)
O12 0.095(4) 0.095(4) 0.095(4) 0.019(4) 0.008(4) -0.001(4)
C10 0.078(4) 0.078(4) 0.078(4) 0.007(4) -0.003(4) -0.012(4)
C11 0.078(4) 0.078(4) 0.078(4) 0.007(4) -0.003(4) -0.012(4)
C12 0.078(4) 0.078(4) 0.078(4) 0.007(4) -0.003(4) -0.012(4)
C13 0.078(4) 0.078(4) 0.078(4) 0.007(4) -0.003(4) -0.012(4)
C14 0.078(4) 0.078(4) 0.078(4) 0.007(4) -0.003(4) -0.012(4)
C15 0.078(4) 0.078(4) 0.078(4) 0.007(4) -0.003(4) -0.012(4)
C16 0.078(4) 0.078(4) 0.078(4) 0.007(4) -0.003(4) -0.012(4)
Pdp22 0.0408(10) 0.0673(16) 0.0467(11) 0.0116(8) 0.0084(7) 0.0065(8)
Clm12 0.074(5) 0.068(6) 0.113(7) -0.005(5) 0.009(5) 0.004(4)
P2 0.049(5) 0.071(7) 0.059(6) 0.019(5) 0.012(4) 0.008(4)
C210 0.082(6) 0.082(6) 0.082(6) 0.028(6) 0.021(6) 0.014(6)
C214 0.088(6) 0.088(6) 0.088(6) 0.031(6) 0.024(6) 0.016(6)
C213 0.088(6) 0.088(6) 0.088(6) 0.031(6) 0.024(6) 0.016(6)
C212 0.088(6) 0.088(6) 0.088(6) 0.031(6) 0.024(6) 0.016(6)
C211 0.088(6) 0.088(6) 0.088(6) 0.031(6) 0.024(6) 0.016(6)
C215 0.082(6) 0.082(6) 0.082(6) 0.028(6) 0.021(6) 0.014(6)
N220 0.060(3) 0.060(3) 0.060(3) 0.006(3) -0.001(3) -0.008(3)
C221 0.060(3) 0.060(3) 0.060(3) 0.006(3) -0.001(3) -0.008(3)
C222 0.060(3) 0.060(3) 0.060(3) 0.006(3) -0.001(3) -0.008(3)
C223 0.060(3) 0.060(3) 0.060(3) 0.006(3) -0.001(3) -0.008(3)
C224 0.060(3) 0.060(3) 0.060(3) 0.006(3) -0.001(3) -0.008(3)
C225 0.060(3) 0.060(3) 0.060(3) 0.006(3) -0.001(3) -0.008(3)
O20 0.131(6) 0.131(6) 0.131(6) 0.054(6) 0.044(6) 0.034(6)
O21 0.131(6) 0.131(6) 0.131(6) 0.054(6) 0.044(6) 0.034(6)
O22 0.131(6) 0.131(6) 0.131(6) 0.054(6) 0.044(6) 0.034(6)
C20 0.127(7) 0.127(7) 0.127(7) 0.056(7) 0.046(7) 0.037(7)
C21 0.127(7) 0.127(7) 0.127(7) 0.056(7) 0.046(7) 0.037(7)
C22 0.127(7) 0.127(7) 0.127(7) 0.056(7) 0.046(7) 0.037(7)
C23 0.127(7) 0.127(7) 0.127(7) 0.056(7) 0.046(7) 0.037(7)
C24 0.127(7) 0.127(7) 0.127(7) 0.056(7) 0.046(7) 0.037(7)
C25 0.127(7) 0.127(7) 0.127(7) 0.056(7) 0.046(7) 0.037(7)
C26 0.127(7) 0.127(7) 0.127(7) 0.056(7) 0.046(7) 0.037(7)
C200 0.092(6) 0.092(6) 0.092(6) 0.054(6) 0.049(6) 0.044(6)
C204 0.092(6) 0.092(6) 0.092(6) 0.054(6) 0.049(6) 0.044(6)
C202 0.092(6) 0.092(6) 0.092(6) 0.054(6) 0.049(6) 0.044(6)
C201 0.092(6) 0.092(6) 0.092(6) 0.054(6) 0.049(6) 0.044(6)
C205 0.092(6) 0.092(6) 0.092(6) 0.054(6) 0.049(6) 0.044(6)

loop_
_atom_type_symbol
_atom_type_scat_dispersion_real
_atom_type_scat_dispersion_imag
_atom_type_scat_Cromer_Mann_a1
_atom_type_scat_Cromer_Mann_b1
_atom_type_scat_Cromer_Mann_a2
_atom_type_scat_Cromer_Mann_b2
_atom_type_scat_Cromer_Mann_a3
_atom_type_scat_Cromer_Mann_b3
_atom_type_scat_Cromer_Mann_a4
_atom_type_scat_Cromer_Mann_b4
_atom_type_scat_Cromer_Mann_c
_atom_type_scat_source
H 0.0000 0.0000 0.4930 10.5109 0.3229 26.1257 0.1402 3.1424 0.0408 57.7997 0.0030 'International Tables Vol C 4.2.6.8 and 6.1.1.4'
O 0.0080 0.0060 3.0485 13.2771 2.2868 5.7011 1.5463 0.3239 0.8670 32.9089 0.2508 'International Tables Vol C 4.2.6.8 and 6.1.1.4'
Om2 0.0080 0.0060 3.7504 16.5151 2.8429 6.5920 1.5430 0.3192 1.6209 43.3486 0.2421 'International Tables Vol C 4.2.6.8 and 6.1.1.4'
Om1 0.0080 0.0060 4.1916 12.8573 1.6397 4.1724 1.5267 47.0179 -20.3070 -0.0140 21.9412 'International Tables Vol C 4.2.6.8 and 6.1.1.4'
C 0.0020 0.0020 2.3100 20.8439 1.0200 10.2075 1.5886 0.5687 0.8650 51.6512 0.2156 'International Tables Vol C 4.2.6.8 and 6.1.1.4'
Pd -1.1770 1.0070 19.3319 0.6987 15.5017 7.9893 5.2954 25.2052 0.6058 76.8986 5.2659 'International Tables Vol C 4.2.6.8 and 6.1.1.4'
Pdp2 -1.1770 1.0070 19.1701 0.6962 15.2096 7.5557 4.3223 22.5057 0.0000 0.0000 5.2916 'International Tables Vol C 4.2.6.8 and 6.1.1.4'
Pdp4 -1.1770 1.0070 19.2493 0.6838 14.7900 7.1483 2.8929 17.9144 -7.9492 0.0051 13.0174 'International Tables Vol C 4.2.6.8 and 6.1.1.4'
P 0.0900 0.0950 6.4345 1.9067 4.1791 27.1570 1.7800 0.5260 1.4908 68.1645 1.1149 'International Tables Vol C 4.2.6.8 and 6.1.1.4'
Cl 0.1320 0.1590 11.4604 0.0104 7.1964 1.1662 6.2556 18.5194 1.6455 47.7784 -9.5574 'International Tables Vol C 4.2.6.8 and 6.1.1.4'
Clm1 0.1320 0.1590 18.2915 0.0066 7.2084 1.1717 6.5337 19.5424 2.3386 60.4486 -16.3780 'International Tables Vol C 4.2.6.8 and 6.1.1.4'
N 0.0040 0.0030 12.2126 0.0057 3.1322 9.8933 2.0125 28.9975 1.1663 0.5826 -11.5290 'International Tables Vol C 4.2.6.8 and 6.1.1.4'

loop_
_geom_angle_atom_site_label_1
_geom_angle_atom_site_label_2
_geom_angle_atom_site_label_3
_geom_angle
_geom_angle_publ_flag
Clm11 Pdp21 P1 176.8(3) yes
Clm11 Pdp21 N120 92.6(4) yes
P1 Pdp21 N120 90.3(3) yes
Clm11 Pdp21 C10 88.8(4) yes
P1 Pdp21 C10 88.2(3) yes
N120 Pdp21 C10 178.2(4) yes
Pdp21 P1 C100 111.9(7) yes
Pdp21 P1 C110 114.9(4) yes
C100 P1 C110 108.2(7) yes
Pdp21 P1 C15 108.6(10) yes
C100 P1 C15 108.0(10) yes
C110 P1 C15 104.8(10) yes
P1 C100 C101 124.6(11) yes
P1 C100 C105 115.1(11) yes
C101 C100 C105 120.266(7) yes
C100 C101 C102 127.839(6) yes
C100 C101 H1001 116.3 no
C102 C101 H1001 115.6 no
C101 C102 C103 109.644(10) yes
C101 C102 H1002 124.0 no
C103 C102 H1002 125.7 no
C102 C103 C104 128.068(9) yes
C102 C103 H1003 112.6 no
C104 C103 H1003 119.3 no
C103 C104 C105 121.386(6) yes
C103 C104 H1004 114.5 no
C105 C104 H1004 124.0 no
C104 C105 C100 112.577(10) yes
C104 C105 H1005 119.8 no
C100 C105 H1005 127.4 no
P1 C110 C111 116.7(11) yes
P1 C110 C115 121.2(11) yes
C111 C110 C115 121.996(7) yes
C110 C111 C112 119.276(7) yes
C110 C111 H1101 120.6 no
C112 C111 H1101 120.1 no
C111 C112 C113 116.345(10) yes
C111 C112 H1102 122.8 no
C113 C112 H1102 120.8 no
C112 C113 C114 127.592(8) yes
C112 C113 H1103 117.5 no
C114 C113 H1103 114.9 no
C113 C114 C115 115.666(7) yes
C113 C114 H1104 123.0 no
C115 C114 H1104 121.3 no
C114 C115 C110 118.712(10) yes
C114 C115 H1105 120.8 no
C110 C115 H1105 120.5 no
Pdp21 N120 C121 124.6(6) yes
Pdp21 N120 C125 115.3(6) yes
C121 N120 C125 119.986(11) yes
N120 C121 C122 120.019(11) yes
N120 C121 C16 116.6(13) yes
C122 C121 C16 123.4(13) yes
C121 C122 C123 120.016(11) yes
C121 C122 H1202 119.6 no
C123 C122 H1202 120.3 no
C122 C123 C124 119.979(9) yes
C122 C123 H1203 120.3 no
C124 C123 H1203 119.7 no
C123 C124 C125 120.004(11) yes
C123 C124 H1204 119.9 no
C125 C124 H1204 120.1 no
N120 C125 C124 119.995(9) yes
N120 C125 H1205 121.0 no
C124 C125 H1205 119.0 no
C10 O11 C11 114.8(19) yes
C12 O12 H12 108.7 no
O11 C10 O10 118(2) yes
O11 C10 Pdp21 110.1(13) yes
O10 C10 Pdp21 131.9(15) yes
O11 C11 C12 113(2) yes
O11 C11 H111 110.6 no
C12 C11 H111 110.1 no
O11 C11 H112 111.7 no
C12 C11 H112 111.6 no
H111 C11 H112 99.3 no
C11 C12 O12 97.3(17) yes
C11 C12 C13 114.6(19) yes
O12 C12 C13 106.5(19) yes
C11 C12 H121 112.0 no
O12 C12 H121 115.1 no
C13 C12 H121 110.7 no
C12 C13 C14 109.5(19) yes
C12 C13 H131 99.2 no
C14 C13 H131 106.3 no
C12 C13 H132 109.3 no
C14 C13 H132 121.9 no
H131 C13 H132 108.2 no
C13 C14 H141 104.1 no
C13 C14 H142 113.3 no
H141 C14 H142 122.4 no
C13 C14 H143 98.3 no
H141 C14 H143 105.4 no
H142 C14 H143 110.5 no
P1 C15 C16 115(2) yes
P1 C15 H151 103.4 no
C16 C15 H151 110.7 no
P1 C15 H152 106.9 no
C16 C15 H152 116.3 no
H151 C15 H152 103.4 no
C15 C16 C121 109.5(16) yes
C15 C16 H161 102.6 no
C121 C16 H161 113.7 no
C15 C16 H162 104.8 no
C121 C16 H162 113.2 no
H161 C16 H162 112.2 no
Clm12 Pdp22 P2 175.3(3) yes
Clm12 Pdp22 N220 90.3(4) yes
P2 Pdp22 N220 93.2(3) yes
Clm12 Pdp22 C20 85.5(4) yes
P2 Pdp22 C20 90.8(3) yes
N220 Pdp22 C20 175.1(4) yes
Pdp22 P2 C210 116.2(4) yes
Pdp22 P2 C25 108.3(10) yes
C210 P2 C25 105.0(11) yes
Pdp22 P2 C205 119.7(7) yes
C210 P2 C205 104.3(7) yes
C25 P2 C205 101.4(11) yes
P2 C210 C211 117.6(11) yes
P2 C210 C215 118.9(11) yes
C211 C210 C215 123.319(7) yes
C213 C214 C215 119.484(7) yes
C213 C214 H2104 119.9 no
C215 C214 H2104 120.5 no
C214 C213 C212 120.066(7) yes
C214 C213 H2103 118.3 no
C212 C213 H2103 121.6 no
C213 C212 C211 119.903(10) yes
C213 C212 H2102 117.0 no
C211 C212 H2102 123.0 no
C212 C211 C210 119.062(8) yes
C212 C211 H2101 118.0 no
C210 C211 H2101 122.8 no
C210 C215 C214 118.070(10) yes
C210 C215 H2105 122.3 no
C214 C215 H2105 119.6 no
Pdp22 N220 C221 123.3(6) yes
Pdp22 N220 C225 114.3(6) yes
C221 N220 C225 121.837(10) yes
N220 C221 C222 119.968(10) yes
N220 C221 C26 117.7(14) yes
C222 C221 C26 122.3(14) yes
C221 C222 C223 118.728(11) yes
C221 C222 H2202 122.4 no
C223 C222 H2202 118.5 no
C222 C223 C224 123.156(8) yes
C222 C223 H2203 120.3 no
C224 C223 H2203 116.5 no
C223 C224 C225 114.348(11) yes
C223 C224 H2204 124.9 no
C225 C224 H2204 120.4 no
C224 C225 N220 121.165(11) yes
C224 C225 H2205 121.2 no
N220 C225 H2205 117.1 no
C20 O21 C21 117(2) yes
C22 O22 H22 108.1 no
O21 C20 Pdp22 104.6(13) yes
O21 C20 O20 122(3) yes
Pdp22 C20 O20 133.6(17) yes
O21 C21 C22 101.5(18) yes
O21 C21 H211 113.9 no
C22 C21 H211 118.7 no
O21 C21 H212 109.6 no
C22 C21 H212 108.5 no
H211 C21 H212 104.4 no
C21 C22 O22 87.3(16) yes
C21 C22 C23 105.8(19) yes
O22 C22 C23 96.7(20) yes
C21 C22 H221 107.9 no
O22 C22 H221 109.7 no
C23 C22 H221 137.7 no
C22 C23 C24 91.4(19) yes
C22 C23 H231 120.7 no
C24 C23 H231 121.3 no
C22 C23 H232 113.4 no
C24 C23 H232 106.8 no
H231 C23 H232 102.9 no
C23 C24 H241 115.3 no
C23 C24 H242 95.9 no
H241 C24 H242 106.1 no
C23 C24 H243 109.2 no
H241 C24 H243 124.2 no
H242 C24 H243 100.8 no
P2 C25 C26 115(2) yes
P2 C25 H251 111.6 no
C26 C25 H251 104.6 no
P2 C25 H252 113.0 no
C26 C25 H252 105.3 no
H251 C25 H252 106.1 no
C25 C26 C221 110.2(18) yes
C25 C26 H261 111.0 no
C221 C26 H261 111.6 no
C25 C26 H262 108.8 no
C221 C26 H262 108.2 no
H261 C26 H262 106.8 no
C204 C200 C205 120.000(7) yes
C204 C200 H2055 123.7 no
C205 C200 H2055 116.3 no
C200 C204 C203 118.8(5) yes
C200 C204 H2054 117.1 no
C203 C204 H2054 124.1 no
C201 C202 C203 121.2(6) yes
C201 C202 H2052 122.9 no
C203 C202 H2052 115.9 no
C202 C201 C205 120.001(7) yes
C202 C201 H2051 116.3 no
C205 C201 H2051 123.7 no
P2 C205 C200 120.3(10) yes
P2 C205 C201 119.6(10) yes
C200 C205 C201 119.999(9) yes
C204 C203 C202 120.0(9) yes
C204 C203 H2053 119.3 no
C202 C203 H2053 120.7 no

loop_
_geom_bond_atom_site_label_1
_geom_bond_atom_site_label_2
_geom_bond_distance
_geom_bond_publ_flag
Pdp21 Clm11 2.352(10) yes
Pdp21 P1 2.269(8) yes
Pdp21 N120 2.172(9) yes
Pdp21 C10 1.91(3) yes
P1 C100 1.785(13) yes
P1 C110 1.794(13) yes
P1 C15 1.85(3) yes
C100 C101 1.31411(16) yes
C100 C105 1.47265(12) yes
C101 C102 1.44543(11) yes
C101 H1001 0.927 no
C102 C103 1.39774(11) yes
C102 H1002 0.971 no
C103 C104 1.30903(17) yes
C103 H1003 0.965 no
C104 C105 1.47961(10) yes
C104 H1004 0.938 no
C105 H1005 0.899 no
C110 C111 1.38892(12) yes
C110 C115 1.41144(13) yes
C111 C112 1.42698(16) yes
C111 H1101 0.920 no
C112 C113 1.36997(12) yes
C112 H1102 0.920 no
C113 C114 1.36450(11) yes
C113 H1103 0.930 no
C114 C115 1.44164(16) yes
C114 H1104 0.941 no
C115 H1105 0.939 no
N120 C121 1.39183(16) yes
N120 C125 1.39252(19) yes
C121 C122 1.39111(13) yes
C121 C16 1.52(3) yes
C122 C123 1.39184(19) yes
C122 H1202 0.916 no
C123 C124 1.39263(16) yes
C123 H1203 0.927 no
C124 C125 1.39110(13) yes
C124 H1204 0.942 no
C125 H1205 0.945 no
O10 C10 1.20(2) yes
O11 C10 1.40(2) yes
O11 C11 1.49(3) yes
O12 C12 1.45(3) yes
O12 H12 1.039 no
C11 C12 1.525(15) yes
C11 H111 1.048 no
C11 H112 1.030 no
C12 C13 1.531(16) yes
C12 H121 1.036 no
C13 C14 1.530(15) yes
C13 H131 1.038 no
C13 H132 0.916 no
C14 H141 0.936 no
C14 H142 0.871 no
C14 H143 1.053 no
C15 C16 1.55(3) yes
C15 H151 1.044 no
C15 H152 0.974 no
C16 H161 0.962 no
C16 H162 0.946 no
Pdp22 Clm12 2.361(10) yes
Pdp22 P2 2.218(8) yes
Pdp22 N220 2.143(10) yes
Pdp22 C20 2.02(3) yes
P2 C210 1.877(13) yes
P2 C25 1.77(3) yes
P2 C205 1.826(14) yes
C210 C211 1.36094(13) yes
C210 C215 1.42458(8) yes
C214 C213 1.42309(13) yes
C214 C215 1.42245(17) yes
C214 H2104 0.936 no
C213 C212 1.42236(8) yes
C213 H2103 0.951 no
C212 C211 1.42358(17) yes
C212 H2102 0.948 no
C211 H2101 0.926 no
C215 H2105 0.954 no
N220 C221 1.36587(14) yes
N220 C225 1.34451(18) yes
C221 C222 1.42645(13) yes
C221 C26 1.47(3) yes
C222 C223 1.36887(18) yes
C222 H2202 0.930 no
C223 C224 1.42433(15) yes
C223 H2203 0.928 no
C224 C225 1.47608(13) yes
C224 H2204 0.931 no
C225 H2205 0.943 no
O20 C20 1.07(2) yes
O21 C20 1.45(2) yes
O21 C21 1.459(16) yes
O22 C22 1.72(3) yes
O22 H22 1.044 no
C21 C22 1.525(15) yes
C21 H211 0.996 no
C21 H212 1.008 no
C22 C23 1.531(16) yes
C22 H221 1.074 no
C23 C24 1.530(15) yes
C23 H231 0.992 no
C23 H232 1.095 no
C24 H241 0.884 no
C24 H242 1.150 no
C24 H243 0.963 no
C25 C26 1.53(3) yes
C25 H251 1.006 no
C25 H252 0.976 no
C26 H261 0.999 no
C26 H262 1.035 no
C200 C204 1.39042(12) yes
C200 C205 1.39040(15) yes
C200 H2055 1.005 no
C204 C203 1.439(16) yes
C204 H2054 1.004 no
C202 C201 1.39043(12) yes
C202 C203 1.342(16) yes
C202 H2052 0.996 no
C201 C205 1.39040(12) yes
C201 H2051 0.997 no
C203 H2053 1.000 no

loop_
_platon_squeeze_void_nr
_platon_squeeze_void_average_x
_platon_squeeze_void_average_y
_platon_squeeze_void_average_z
_platon_squeeze_void_volume
_platon_squeeze_void_count_electrons
1 -0.001 0.000 0.000 271.8 53.7
